data_7047663
loop_
_publ_author_name
'B\"oserle, Ji\<r\'i'
'Zhigulin, Grigory'
'Ketkov, Sergey'
'Jambor, Roman'
'R\%u\<Zi\<cka, Ale\<s'
'Dost\'al, Libor'

_publ_section_title
;
 Diverse reactivity of a boraguanidinato germylene toward organic
 pseudohalides.
;
_journal_issue 42
_journal_name_full 'Dalton transactions (Cambridge, England : 2003)'
_journal_page_first 14880
_journal_page_last 14883
_journal_paper_doi 10.1039/c8dt03357a
_journal_volume 47
_journal_year 2018
_chemical_formula_moiety 'C27 H41 B Ge N4 O'
_chemical_formula_sum 'C27 H41 B Ge N4 O'
_chemical_formula_weight 521.04
_space_group_crystal_system triclinic
_space_group_IT_number 2
_space_group_name_Hall '-P 1'
_space_group_name_H-M_alt 'P -1'
_symmetry_space_group_name_Hall '-P 1'
_symmetry_space_group_name_H-M 'P -1'
_atom_sites_solution_hydrogens geom
_audit_creation_method 'APEX3 v2016.5-0'
_audit_update_record
;
2018-08-06 deposited with the CCDC.
2018-09-27 downloaded from the CCDC.
;
_cell_angle_alpha 64.044(2)
_cell_angle_beta 81.299(3)
_cell_angle_gamma 86.724(3)
_cell_formula_units_Z 4
_cell_length_a 12.1642(6)
_cell_length_b 15.7945(9)
_cell_length_c 16.2275(8)
_cell_measurement_reflns_used 61386
_cell_measurement_temperature 150(2)
_cell_measurement_theta_max 28
_cell_measurement_theta_min 1
_cell_volume 2770.9(3)
_computing_cell_refinement 'APEX3 v2016.5-0 (Bruker AXS)'
_computing_data_collection 'Bruker Instrument Service vV6.2.3'
_computing_data_reduction 'SAINT V8.37A (Bruker AXS Inc., 2015)'
_computing_molecular_graphics 'Platon (Spek, 2009)'
_computing_publication_material 'Platon (Spek, 2009)'
_computing_structure_refinement 'SHELXL-2014/7 (Sheldrick, 2014)'
_computing_structure_solution 'XT, VERSION 2014/5'
_diffrn_ambient_temperature 150(2)
_diffrn_detector_area_resol_mean 10.4167
_diffrn_measured_fraction_theta_full 0.985
_diffrn_measured_fraction_theta_max 0.948
_diffrn_measurement_device_type 'Bruker D8 - Venture'
_diffrn_measurement_method '\f and \w scans to fill the Ewald sphere'
_diffrn_radiation_type MoK\a
_diffrn_radiation_wavelength 0.71073
_diffrn_reflns_av_R_equivalents 0.1189
_diffrn_reflns_av_unetI/netI 0.0924
_diffrn_reflns_Laue_measured_fraction_full 0.985
_diffrn_reflns_Laue_measured_fraction_max 0.948
_diffrn_reflns_limit_h_max 16
_diffrn_reflns_limit_h_min -15
_diffrn_reflns_limit_k_max 20
_diffrn_reflns_limit_k_min -20
_diffrn_reflns_limit_l_max 21
_diffrn_reflns_limit_l_min -21
_diffrn_reflns_number 61386
_diffrn_reflns_point_group_measured_fraction_full 0.985
_diffrn_reflns_point_group_measured_fraction_max 0.948
_diffrn_reflns_theta_full 25.242
_diffrn_reflns_theta_max 27.976
_diffrn_reflns_theta_min 2.129
_diffrn_source 'sealed X-ray tube'
_exptl_absorpt_coefficient_mu 1.131
_exptl_absorpt_correction_T_max 0.7456
_exptl_absorpt_correction_T_min 0.5618
_exptl_absorpt_correction_type multi-scan
_exptl_absorpt_process_details
;
SADABS-2016/2 - Bruker AXS area detector
scaling and absorption correction
;
_exptl_crystal_colour colourless
_exptl_crystal_density_diffrn 1.249
_exptl_crystal_description block
_exptl_crystal_F_000 1104
_exptl_crystal_size_max 0.33
_exptl_crystal_size_mid 0.19
_exptl_crystal_size_min 0.12
_refine_diff_density_max 2.594
_refine_diff_density_min -1.019
_refine_diff_density_rms 0.099
_refine_ls_extinction_method none
_refine_ls_goodness_of_fit_ref 1.047
_refine_ls_hydrogen_treatment constr
_refine_ls_matrix_type full
_refine_ls_number_parameters 635
_refine_ls_number_reflns 12665
_refine_ls_number_restraints 564
_refine_ls_restrained_S_all 1.056
_refine_ls_R_factor_all 0.1336
_refine_ls_R_factor_gt 0.0738
_refine_ls_shift/su_max 0.001
_refine_ls_shift/su_mean 0.000
_refine_ls_structure_factor_coef Fsqd
_refine_ls_weighting_details 'w=1/[\s^2^(Fo^2^)+(0.0529P)^2^+7.7467P] where P=(Fo^2^+2Fc^2^)/3'
_refine_ls_weighting_scheme calc
_refine_ls_wR_factor_gt 0.1495
_refine_ls_wR_factor_ref 0.1741
_reflns_Friedel_coverage 0.000
_reflns_number_gt 7745
_reflns_number_total 12665
_reflns_threshold_expression 'I > 2\s(I)'
_cod_data_source_file c8dt03357a2.cif
_cod_data_source_block 4
_cod_depositor_comments 'Adding full bibliography for 7047661--7047664.cif.'
_cod_database_code 7047663
_shelx_space_group_comment
;
The symmetry employed for this shelxl refinement is uniquely defined
by the following loop, which should always be used as a source of
symmetry information in preference to the above space-group names.
They are only intended as comments.
;
_exptl_absorpt_special_details
;
The ratio of minimum to maximum
apparent transmission was 0.753
;

loop_
_space_group_symop_operation_xyz
'x, y, z'
'-x, -y, -z'

loop_
_atom_site_label
_atom_site_type_symbol
_atom_site_fract_x
_atom_site_fract_y
_atom_site_fract_z
_atom_site_U_iso_or_equiv
_atom_site_adp_type
_atom_site_occupancy
_atom_site_site_symmetry_order
_atom_site_calc_flag
_atom_site_refinement_flags_posn
_atom_site_refinement_flags_adp
Ge1 Ge 0.45420(4) 0.38015(3) 0.70139(4) 0.03428(15) Uani 1 1 d . U
C1 C 0.4446(3) 0.1830(3) 0.8251(3) 0.0202(8) Uani 1 1 d . U
O1 O 0.4980(2) 0.1123(2) 0.8636(2) 0.0293(7) Uani 1 1 d . U
N1 N 0.3166(3) 0.3440(2) 0.6920(2) 0.0222(7) Uani 1 1 d . U
B1 B 0.2673(4) 0.2512(3) 0.7460(3) 0.0206(9) Uani 1 1 d . U
Ge2 Ge 0.57135(5) 0.86892(4) 0.62613(4) 0.03841(16) Uani 1 1 d D U
C2 C 0.2562(3) 0.4296(3) 0.6475(3) 0.0227(9) Uani 1 1 d . U
O2 O 0.5436(3) 0.5940(3) 0.7944(3) 0.0557(11) Uani 1 1 d D U
N2 N 0.3425(3) 0.1760(2) 0.7977(2) 0.0191(7) Uani 1 1 d . U
B2 B 0.7399(4) 0.7772(3) 0.7508(3) 0.0188(9) Uani 1 1 d . U
N3 N 0.1544(3) 0.2289(2) 0.7472(2) 0.0221(7) Uani 1 1 d . U
C3 C 0.1973(4) 0.4714(3) 0.6998(3) 0.0255(9) Uani 1 1 d . U
N4 N 0.4804(3) 0.2720(2) 0.8058(2) 0.0204(7) Uani 1 1 d . U
C4 C 0.1436(4) 0.5563(3) 0.6545(3) 0.0339(11) Uani 1 1 d . U
H4 H 0.1016 0.5850 0.6896 0.041 Uiso 1 1 calc R U
N7 N 0.8381(3) 0.7809(2) 0.7876(2) 0.0204(7) Uani 1 1 d . U
C7 C 0.2671(4) 0.4746(3) 0.5501(3) 0.0302(10) Uani 1 1 d . U
N6 N 0.6798(3) 0.6886(2) 0.7810(3) 0.0245(8) Uani 1 1 d D U
C6 C 0.2117(4) 0.5592(3) 0.5079(3) 0.0384(12) Uani 1 1 d . U
H6 H 0.2162 0.5895 0.4423 0.046 Uiso 1 1 calc R U
N5 N 0.6964(3) 0.8595(2) 0.6797(2) 0.0253(8) Uani 1 1 d . U
C5 C 0.1507(4) 0.5990(3) 0.5597(4) 0.0404(12) Uani 1 1 d . U
H5 H 0.1131 0.6565 0.5300 0.048 Uiso 1 1 calc R U
N8 N 0.5243(3) 0.7446(2) 0.6936(2) 0.0220(7) Uani 1 1 d D U
C8 C 0.1945(4) 0.4310(3) 0.8029(3) 0.0347(11) Uani 1 1 d . U
H8A H 0.2653 0.4444 0.8168 0.052 Uiso 1 1 calc R U
H8B H 0.1826 0.3627 0.8302 0.052 Uiso 1 1 calc R U
H8C H 0.1337 0.4595 0.8288 0.052 Uiso 1 1 calc R U
C9 C 0.3359(4) 0.4324(4) 0.4929(3) 0.0407(12) Uani 1 1 d . U
H9A H 0.3289 0.4704 0.4274 0.061 Uiso 1 1 calc R U
H9B H 0.3098 0.3681 0.5122 0.061 Uiso 1 1 calc R U
H9C H 0.4141 0.4312 0.5017 0.061 Uiso 1 1 calc R U
C18 C 0.0888(3) 0.1632(3) 0.8346(3) 0.0279(10) Uani 1 1 d . U
H18 H 0.1436 0.1341 0.8792 0.033 Uiso 1 1 calc R U
C14 C 0.2608(4) -0.0776(3) 0.9005(4) 0.0406(12) Uani 1 1 d . U
H14 H 0.2360 -0.1279 0.9590 0.049 Uiso 1 1 calc R U
C10 C 0.3217(3) 0.0820(3) 0.8088(3) 0.0239(9) Uani 1 1 d . U
C11 C 0.3375(4) 0.0671(3) 0.7288(4) 0.0343(10) Uani 1 1 d . U
C13 C 0.2692(5) -0.0915(4) 0.8215(5) 0.0482(13) Uani 1 1 d . U
H13 H 0.2474 -0.1502 0.8257 0.058 Uiso 1 1 calc R U
C15 C 0.2882(4) 0.0095(3) 0.8959(3) 0.0297(10) Uani 1 1 d . U
C16 C 0.3902(5) 0.1405(4) 0.6374(4) 0.0454(13) Uani 1 1 d . U
H16A H 0.3953 0.1165 0.5906 0.068 Uiso 1 1 calc R U
H16B H 0.4649 0.1556 0.6430 0.068 Uiso 1 1 calc R U
H16C H 0.3448 0.1975 0.6189 0.068 Uiso 1 1 calc R U
C17 C 0.2821(4) 0.0206(3) 0.9838(3) 0.0365(11) Uani 1 1 d . U
H17A H 0.2798 0.0877 0.9694 0.055 Uiso 1 1 calc R U
H17B H 0.3478 -0.0078 1.0138 0.055 Uiso 1 1 calc R U
H17C H 0.2148 -0.0109 1.0256 0.055 Uiso 1 1 calc R U
C01C C 0.6261(4) 0.5696(4) 0.9838(4) 0.0464(14) Uani 1 1 d . U
H01A H 0.5800 0.6205 0.9458 0.070 Uiso 1 1 calc R U
H01B H 0.6623 0.5903 1.0220 0.070 Uiso 1 1 calc R U
H01C H 0.5793 0.5142 1.0238 0.070 Uiso 1 1 calc R U
C19 C 0.0029(4) 0.2114(4) 0.8794(4) 0.0404(12) Uani 1 1 d . U
H19A H 0.0370 0.2668 0.8781 0.061 Uiso 1 1 calc R U
H19B H -0.0223 0.1671 0.9437 0.061 Uiso 1 1 calc R U
H19C H -0.0608 0.2309 0.8450 0.061 Uiso 1 1 calc R U
C22 C -0.0006(4) 0.3279(4) 0.6623(4) 0.0463(14) Uani 1 1 d . U
H22A H -0.0146 0.3683 0.5989 0.070 Uiso 1 1 calc R U
H22B H 0.0076 0.3670 0.6942 0.070 Uiso 1 1 calc R U
H22C H -0.0633 0.2840 0.6955 0.070 Uiso 1 1 calc R U
C21 C 0.1055(4) 0.2726(3) 0.6600(3) 0.0295(10) Uani 1 1 d . U
H21 H 0.1619 0.3202 0.6144 0.035 Uiso 1 1 calc R U
C20 C 0.0335(4) 0.0815(4) 0.8312(4) 0.0407(12) Uani 1 1 d . U
H20A H -0.0306 0.1043 0.7975 0.061 Uiso 1 1 calc R U
H20B H 0.0084 0.0345 0.8944 0.061 Uiso 1 1 calc R U
H20C H 0.0868 0.0527 0.7996 0.061 Uiso 1 1 calc R U
C12 C 0.3088(4) -0.0212(4) 0.7376(4) 0.0460(13) Uani 1 1 d . U
H12 H 0.3171 -0.0325 0.6841 0.055 Uiso 1 1 calc R U
C23 C 0.0907(5) 0.2048(4) 0.6178(4) 0.0428(13) Uani 1 1 d . U
H23A H 0.0801 0.2409 0.5528 0.064 Uiso 1 1 calc R U
H23B H 0.0255 0.1643 0.6521 0.064 Uiso 1 1 calc R U
H23C H 0.1570 0.1657 0.6216 0.064 Uiso 1 1 calc R U
C26 C 0.5798(4) 0.3817(3) 0.8394(4) 0.0392(12) Uani 1 1 d . U
H26A H 0.6139 0.4178 0.7751 0.059 Uiso 1 1 calc R U
H26B H 0.6266 0.3865 0.8812 0.059 Uiso 1 1 calc R U
H26C H 0.5060 0.4070 0.8490 0.059 Uiso 1 1 calc R U
C25 C 0.5280(4) 0.2232(4) 0.9625(3) 0.0368(11) Uani 1 1 d . U
H25A H 0.4547 0.2460 0.9778 0.055 Uiso 1 1 calc R U
H25B H 0.5808 0.2321 0.9982 0.055 Uiso 1 1 calc R U
H25C H 0.5226 0.1561 0.9779 0.055 Uiso 1 1 calc R U
C24 C 0.5683(3) 0.2783(3) 0.8592(3) 0.0266(9) Uani 1 1 d . U
C29 C 0.7266(4) 0.9536(3) 0.6626(3) 0.0257(9) Uani 1 1 d . U
C28 C 0.5740(4) 0.6687(3) 0.7627(3) 0.0303(10) Uani 1 1 d D U
C27 C 0.6808(4) 0.2451(4) 0.8301(4) 0.0377(12) Uani 1 1 d . U
H27A H 0.7008 0.2791 0.7629 0.056 Uiso 1 1 calc R U
H27B H 0.6770 0.1774 0.8480 0.056 Uiso 1 1 calc R U
H27C H 0.7373 0.2574 0.8608 0.056 Uiso 1 1 calc R U
C30 C 0.7948(4) 1.0117(3) 0.5804(3) 0.0327(10) Uani 1 1 d . U
C31 C 0.8213(5) 1.1011(3) 0.5682(4) 0.0408(12) Uani 1 1 d . U
H31 H 0.8700 1.1404 0.5148 0.049 Uiso 1 1 calc R U
C32 C 0.7786(5) 1.1336(4) 0.6319(4) 0.0445(12) Uani 1 1 d . U
H32 H 0.7982 1.1950 0.6223 0.053 Uiso 1 1 calc R U
C33 C 0.7078(4) 1.0787(3) 0.7094(4) 0.0392(12) Uani 1 1 d . U
H33 H 0.6775 1.1027 0.7523 0.047 Uiso 1 1 calc R U
C34 C 0.6799(4) 0.9877(3) 0.7255(3) 0.0278(9) Uani 1 1 d . U
C35 C 0.5963(4) 0.9307(4) 0.8084(4) 0.0391(12) Uani 1 1 d . U
H35A H 0.5270 0.9246 0.7874 0.059 Uiso 1 1 calc R U
H35B H 0.5813 0.9626 0.8489 0.059 Uiso 1 1 calc R U
H35C H 0.6262 0.8680 0.8426 0.059 Uiso 1 1 calc R U
C36 C 0.8367(5) 0.9788(4) 0.5070(3) 0.0463(13) Uani 1 1 d . U
H36A H 0.7796 0.9894 0.4670 0.069 Uiso 1 1 calc R U
H36B H 0.8534 0.9115 0.5366 0.069 Uiso 1 1 calc R U
H36C H 0.9043 1.0141 0.4698 0.069 Uiso 1 1 calc R U
C37 C 0.7380(3) 0.6002(3) 0.8266(3) 0.0248(9) Uani 1 1 d . U
C38 C 0.7135(4) 0.5449(3) 0.9218(3) 0.0308(10) Uani 1 1 d . U
C39 C 0.7731(4) 0.4616(3) 0.9607(4) 0.0402(12) Uani 1 1 d . U
H39 H 0.7598 0.4234 1.0256 0.048 Uiso 1 1 calc R U
C40 C 0.8503(4) 0.4342(4) 0.9066(4) 0.0427(12) Uani 1 1 d . U
H40 H 0.8903 0.3776 0.9343 0.051 Uiso 1 1 calc R U
C41 C 0.8703(4) 0.4879(4) 0.8130(4) 0.0381(11) Uani 1 1 d . U
H41 H 0.9238 0.4681 0.7761 0.046 Uiso 1 1 calc R U
C42 C 0.8129(4) 0.5714(3) 0.7711(3) 0.0298(10) Uani 1 1 d . U
C43 C 0.8291(5) 0.6274(4) 0.6676(3) 0.0431(13) Uani 1 1 d . U
H43A H 0.8816 0.5948 0.6394 0.065 Uiso 1 1 calc R U
H43B H 0.8588 0.6900 0.6512 0.065 Uiso 1 1 calc R U
H43C H 0.7576 0.6338 0.6447 0.065 Uiso 1 1 calc R U
C44 C 0.8290(5) 0.8005(4) 0.9353(4) 0.0469(14) Uani 1 1 d . U
H44A H 0.9024 0.8271 0.9290 0.070 Uiso 1 1 calc R U
H44B H 0.8004 0.7653 1.0010 0.070 Uiso 1 1 calc R U
H44C H 0.7779 0.8515 0.9058 0.070 Uiso 1 1 calc R U
C45 C 0.8392(4) 0.7345(3) 0.8884(3) 0.0305(10) Uani 1 1 d . U
H45 H 0.7698 0.6950 0.9143 0.037 Uiso 1 1 calc R U
C46 C 0.9337(5) 0.6651(4) 0.9217(4) 0.0448(13) Uani 1 1 d . U
H46A H 0.9439 0.6265 0.8876 0.067 Uiso 1 1 calc R U
H46B H 0.9152 0.6244 0.9880 0.067 Uiso 1 1 calc R U
H46C H 1.0026 0.7001 0.9108 0.067 Uiso 1 1 calc R U
C48 C 1.0328(4) 0.7749(4) 0.7121(4) 0.0453(13) Uani 1 1 d . U
H48A H 1.0036 0.7197 0.7095 0.068 Uiso 1 1 calc R U
H48B H 1.0752 0.7543 0.7643 0.068 Uiso 1 1 calc R U
H48C H 1.0816 0.8113 0.6544 0.068 Uiso 1 1 calc R U
C49 C 0.9771(4) 0.9128(4) 0.7466(4) 0.0422(13) Uani 1 1 d . U
H49A H 1.0273 0.9559 0.6931 0.063 Uiso 1 1 calc R U
H49B H 1.0170 0.8836 0.8004 0.063 Uiso 1 1 calc R U
H49C H 0.9136 0.9480 0.7603 0.063 Uiso 1 1 calc R U
C50 C 0.4191(3) 0.7173(3) 0.6720(3) 0.0307(10) Uani 1 1 d . U
C51 C 0.3621(4) 0.8040(4) 0.6080(4) 0.0465(14) Uani 1 1 d . U
H51A H 0.4120 0.8366 0.5499 0.070 Uiso 1 1 calc R U
H51B H 0.3438 0.8464 0.6377 0.070 Uiso 1 1 calc R U
H51C H 0.2937 0.7852 0.5952 0.070 Uiso 1 1 calc R U
C52 C 0.4439(4) 0.6514(4) 0.6265(4) 0.0489(14) Uani 1 1 d . U
H52A H 0.3743 0.6335 0.6145 0.073 Uiso 1 1 calc R U
H52B H 0.4801 0.5948 0.6677 0.073 Uiso 1 1 calc R U
H52C H 0.4933 0.6831 0.5680 0.073 Uiso 1 1 calc R U
C53 C 0.3353(4) 0.6715(4) 0.7610(4) 0.0475(14) Uani 1 1 d . U
H53A H 0.2641 0.6615 0.7452 0.071 Uiso 1 1 calc R U
H53B H 0.3246 0.7129 0.7922 0.071 Uiso 1 1 calc R U
H53C H 0.3640 0.6108 0.8024 0.071 Uiso 1 1 calc R U
C47 C 0.9356(4) 0.8368(3) 0.7250(3) 0.0271(9) Uani 1 1 d . U
H47 H 0.9105 0.8709 0.6629 0.033 Uiso 1 1 calc R U

loop_
_atom_site_aniso_label
_atom_site_aniso_U_11
_atom_site_aniso_U_22
_atom_site_aniso_U_33
_atom_site_aniso_U_23
_atom_site_aniso_U_13
_atom_site_aniso_U_12
Ge1 0.0233(3) 0.0229(3) 0.0462(3) -0.0026(2) -0.0128(2) -0.00381(19)
C1 0.0161(18) 0.0211(19) 0.030(2) -0.0177(17) -0.0032(16) 0.0013(15)
O1 0.0235(16) 0.0210(15) 0.0490(19) -0.0176(14) -0.0167(14) 0.0088(12)
N1 0.0188(17) 0.0196(16) 0.0259(18) -0.0076(14) -0.0049(14) 0.0028(13)
B1 0.020(2) 0.022(2) 0.024(2) -0.0133(18) -0.0039(17) 0.0028(17)
Ge2 0.0388(3) 0.0252(3) 0.0500(3) -0.0090(2) -0.0259(3) -0.0005(2)
C2 0.020(2) 0.0193(19) 0.027(2) -0.0069(16) -0.0093(15) -0.0004(15)
O2 0.0280(17) 0.058(2) 0.063(2) -0.0035(17) -0.0255(16) -0.0046(15)
N2 0.0173(16) 0.0167(15) 0.0280(18) -0.0132(14) -0.0061(13) 0.0021(12)
B2 0.018(2) 0.023(2) 0.019(2) -0.0130(18) -0.0023(16) 0.0024(17)
N3 0.0180(16) 0.0225(17) 0.0286(18) -0.0125(15) -0.0085(13) 0.0031(13)
C3 0.023(2) 0.020(2) 0.033(2) -0.0109(17) -0.0076(17) -0.0007(16)
N4 0.0136(16) 0.0193(16) 0.0333(19) -0.0147(15) -0.0078(14) 0.0020(13)
C4 0.029(2) 0.026(2) 0.048(3) -0.016(2) -0.009(2) 0.0047(19)
N7 0.0170(16) 0.0200(17) 0.0232(17) -0.0077(14) -0.0055(13) -0.0006(13)
C7 0.027(2) 0.030(2) 0.027(2) -0.0057(18) -0.0056(17) -0.0019(18)
N6 0.0185(17) 0.0176(16) 0.040(2) -0.0136(15) -0.0105(15) 0.0037(13)
C6 0.039(3) 0.033(2) 0.031(2) 0.0002(19) -0.014(2) 0.004(2)
N5 0.0275(19) 0.0232(17) 0.0289(19) -0.0125(15) -0.0125(15) 0.0033(14)
C5 0.035(3) 0.025(2) 0.052(3) -0.006(2) -0.017(2) 0.008(2)
N8 0.0182(17) 0.0206(17) 0.0333(19) -0.0151(15) -0.0115(14) 0.0032(13)
C8 0.043(3) 0.034(3) 0.032(2) -0.019(2) -0.004(2) -0.001(2)
C9 0.043(3) 0.048(3) 0.026(2) -0.012(2) 0.002(2) -0.001(2)
C18 0.017(2) 0.030(2) 0.037(2) -0.0148(19) -0.0056(17) 0.0012(17)
C14 0.030(3) 0.022(2) 0.071(3) -0.018(2) -0.019(2) 0.0064(19)
C10 0.018(2) 0.0208(19) 0.040(2) -0.0180(17) -0.0101(17) 0.0043(15)
C11 0.031(2) 0.038(2) 0.051(3) -0.033(2) -0.017(2) 0.0145(19)
C13 0.041(3) 0.032(3) 0.090(4) -0.040(3) -0.029(3) 0.012(2)
C15 0.021(2) 0.022(2) 0.046(2) -0.0144(18) -0.0117(18) 0.0060(17)
C16 0.047(3) 0.057(3) 0.044(3) -0.035(3) -0.006(2) 0.008(3)
C17 0.034(3) 0.027(2) 0.039(3) -0.005(2) -0.008(2) 0.002(2)
C01C 0.042(3) 0.041(3) 0.049(3) -0.018(3) 0.012(2) -0.010(2)
C19 0.024(2) 0.053(3) 0.049(3) -0.028(3) -0.002(2) 0.003(2)
C22 0.039(3) 0.052(3) 0.059(3) -0.029(3) -0.031(3) 0.016(2)
C21 0.028(2) 0.030(2) 0.034(2) -0.0132(19) -0.0148(18) 0.0019(18)
C20 0.032(3) 0.035(3) 0.054(3) -0.018(2) -0.004(2) -0.011(2)
C12 0.040(3) 0.048(3) 0.076(3) -0.047(3) -0.025(3) 0.015(2)
C23 0.044(3) 0.049(3) 0.045(3) -0.026(3) -0.018(2) -0.001(2)
C26 0.033(3) 0.032(2) 0.064(3) -0.027(2) -0.022(2) 0.003(2)
C25 0.033(3) 0.046(3) 0.039(2) -0.024(2) -0.015(2) 0.004(2)
C24 0.019(2) 0.027(2) 0.044(2) -0.0208(19) -0.0143(17) 0.0047(16)
C29 0.027(2) 0.0213(19) 0.031(2) -0.0099(17) -0.0134(17) 0.0023(16)
C28 0.0306(16) 0.0275(16) 0.0429(17) -0.0203(13) -0.0220(14) 0.0103(13)
C27 0.020(2) 0.041(3) 0.057(3) -0.024(2) -0.013(2) 0.006(2)
C30 0.037(3) 0.031(2) 0.027(2) -0.0069(18) -0.0111(18) -0.0031(19)
C31 0.048(3) 0.028(2) 0.036(3) -0.002(2) -0.011(2) -0.006(2)
C32 0.049(3) 0.026(2) 0.058(3) -0.015(2) -0.016(2) -0.003(2)
C33 0.039(3) 0.028(2) 0.057(3) -0.024(2) -0.012(2) 0.006(2)
C34 0.021(2) 0.027(2) 0.037(2) -0.0137(18) -0.0096(17) 0.0059(17)
C35 0.031(3) 0.039(3) 0.050(3) -0.023(2) 0.000(2) 0.004(2)
C36 0.057(3) 0.048(3) 0.029(3) -0.011(2) -0.004(2) -0.006(3)
C37 0.020(2) 0.0168(19) 0.040(2) -0.0128(17) -0.0089(16) 0.0003(15)
C38 0.027(2) 0.026(2) 0.041(2) -0.0153(19) -0.0055(18) -0.0039(17)
C39 0.044(3) 0.029(2) 0.043(3) -0.008(2) -0.014(2) 0.001(2)
C40 0.039(3) 0.029(2) 0.062(3) -0.018(2) -0.023(2) 0.012(2)
C41 0.031(3) 0.040(3) 0.056(3) -0.032(2) -0.014(2) 0.013(2)
C42 0.025(2) 0.033(2) 0.042(2) -0.024(2) -0.0128(18) 0.0042(18)
C43 0.044(3) 0.053(3) 0.043(3) -0.031(2) -0.009(2) 0.009(3)
C44 0.061(4) 0.050(3) 0.037(3) -0.023(3) -0.013(3) 0.002(3)
C45 0.034(2) 0.034(2) 0.025(2) -0.0118(18) -0.0108(18) -0.0001(19)
C46 0.046(3) 0.042(3) 0.040(3) -0.008(2) -0.022(2) 0.007(2)
C48 0.026(2) 0.046(3) 0.057(3) -0.020(3) 0.004(2) 0.007(2)
C49 0.033(3) 0.039(3) 0.059(3) -0.025(3) -0.004(2) -0.010(2)
C50 0.015(2) 0.036(2) 0.055(3) -0.030(2) -0.0171(18) 0.0064(17)
C51 0.034(3) 0.042(3) 0.068(3) -0.022(3) -0.028(3) 0.004(2)
C52 0.035(3) 0.052(3) 0.085(4) -0.051(3) -0.014(3) 0.000(2)
C53 0.027(3) 0.056(3) 0.059(3) -0.026(3) -0.004(2) -0.003(2)
C47 0.021(2) 0.026(2) 0.033(2) -0.0123(19) -0.0012(17) -0.0004(17)

loop_
_atom_type_symbol
_atom_type_description
_atom_type_scat_dispersion_real
_atom_type_scat_dispersion_imag
_atom_type_scat_source
C C 0.0033 0.0016 'International Tables Vol C Tables 4.2.6.8 and 6.1.1.4'
H H 0.0000 0.0000 'International Tables Vol C Tables 4.2.6.8 and 6.1.1.4'
B B 0.0013 0.0007 'International Tables Vol C Tables 4.2.6.8 and 6.1.1.4'
Ge Ge 0.1547 1.8001 'International Tables Vol C Tables 4.2.6.8 and 6.1.1.4'
N N 0.0061 0.0033 'International Tables Vol C Tables 4.2.6.8 and 6.1.1.4'
O O 0.0106 0.0060 'International Tables Vol C Tables 4.2.6.8 and 6.1.1.4'

loop_
_geom_angle_atom_site_label_1
_geom_angle_atom_site_label_2
_geom_angle_atom_site_label_3
_geom_angle
N1 Ge1 N4 96.82(14)
O1 C1 N4 122.7(4)
O1 C1 N2 120.1(4)
N4 C1 N2 117.2(3)
C2 N1 B1 125.4(3)
C2 N1 Ge1 106.3(3)
B1 N1 Ge1 125.1(3)
N3 B1 N1 123.8(4)
N3 B1 N2 120.0(4)
N1 B1 N2 116.1(4)
N5 Ge2 N8 97.37(15)
C3 C2 C7 120.7(4)
C3 C2 N1 120.0(4)
C7 C2 N1 119.0(4)
C1 N2 C10 112.2(3)
C1 N2 B1 129.7(3)
C10 N2 B1 117.1(3)
N7 B2 N5 122.3(4)
N7 B2 N6 121.5(4)
N5 B2 N6 116.2(4)
B1 N3 C18 120.1(3)
B1 N3 C21 118.8(4)
C18 N3 C21 121.1(3)
C2 C3 C4 118.7(4)
C2 C3 C8 122.2(4)
C4 C3 C8 119.0(4)
C1 N4 C24 117.1(3)
C1 N4 Ge1 124.1(3)
C24 N4 Ge1 117.1(3)
C5 C4 C3 120.9(5)
C5 C4 H4 119.6
C3 C4 H4 119.6
B2 N7 C45 119.8(3)
B2 N7 C47 119.9(3)
C45 N7 C47 120.1(3)
C6 C7 C2 118.5(5)
C6 C7 C9 120.6(4)
C2 C7 C9 121.0(4)
C28 N6 B2 131.6(3)
C28 N6 C37 109.2(3)
B2 N6 C37 118.4(3)
C5 C6 C7 120.8(4)
C5 C6 H6 119.6
C7 C6 H6 119.6
C29 N5 B2 121.4(3)
C29 N5 Ge2 107.4(3)
B2 N5 Ge2 128.5(3)
C6 C5 C4 120.4(4)
C6 C5 H5 119.8
C4 C5 H5 119.8
C28 N8 C50 113.6(3)
C28 N8 Ge2 129.5(3)
C50 N8 Ge2 116.9(3)
C3 C8 H8A 109.5
C3 C8 H8B 109.5
H8A C8 H8B 109.5
C3 C8 H8C 109.5
H8A C8 H8C 109.5
H8B C8 H8C 109.5
C7 C9 H9A 109.5
C7 C9 H9B 109.5
H9A C9 H9B 109.5
C7 C9 H9C 109.5
H9A C9 H9C 109.5
H9B C9 H9C 109.5
N3 C18 C20 116.1(4)
N3 C18 C19 114.2(4)
C20 C18 C19 109.1(4)
N3 C18 H18 105.5
C20 C18 H18 105.5
C19 C18 H18 105.5
C13 C14 C15 121.1(5)
C13 C14 H14 119.5
C15 C14 H14 119.5
C15 C10 C11 121.6(4)
C15 C10 N2 120.9(4)
C11 C10 N2 117.4(4)
C12 C11 C10 117.9(5)
C12 C11 C16 120.3(5)
C10 C11 C16 121.7(4)
C12 C13 C14 120.2(5)
C12 C13 H13 119.9
C14 C13 H13 119.9
C10 C15 C14 117.7(5)
C10 C15 C17 122.9(4)
C14 C15 C17 119.4(4)
C11 C16 H16A 109.5
C11 C16 H16B 109.5
H16A C16 H16B 109.5
C11 C16 H16C 109.5
H16A C16 H16C 109.5
H16B C16 H16C 109.5
C15 C17 H17A 109.5
C15 C17 H17B 109.5
H17A C17 H17B 109.5
C15 C17 H17C 109.5
H17A C17 H17C 109.5
H17B C17 H17C 109.5
C38 C01C H01A 109.5
C38 C01C H01B 109.5
H01A C01C H01B 109.5
C38 C01C H01C 109.5
H01A C01C H01C 109.5
H01B C01C H01C 109.5
C18 C19 H19A 109.5
C18 C19 H19B 109.5
H19A C19 H19B 109.5
C18 C19 H19C 109.5
H19A C19 H19C 109.5
H19B C19 H19C 109.5
C21 C22 H22A 109.5
C21 C22 H22B 109.5
H22A C22 H22B 109.5
C21 C22 H22C 109.5
H22A C22 H22C 109.5
H22B C22 H22C 109.5
N3 C21 C22 115.8(4)
N3 C21 C23 114.0(4)
C22 C21 C23 110.2(4)
N3 C21 H21 105.2
C22 C21 H21 105.2
C23 C21 H21 105.2
C18 C20 H20A 109.5
C18 C20 H20B 109.5
H20A C20 H20B 109.5
C18 C20 H20C 109.5
H20A C20 H20C 109.5
H20B C20 H20C 109.5
C13 C12 C11 121.2(5)
C13 C12 H12 119.4
C11 C12 H12 119.4
C21 C23 H23A 109.5
C21 C23 H23B 109.5
H23A C23 H23B 109.5
C21 C23 H23C 109.5
H23A C23 H23C 109.5
H23B C23 H23C 109.5
C24 C26 H26A 109.5
C24 C26 H26B 109.5
H26A C26 H26B 109.5
C24 C26 H26C 109.5
H26A C26 H26C 109.5
H26B C26 H26C 109.5
C24 C25 H25A 109.5
C24 C25 H25B 109.5
H25A C25 H25B 109.5
C24 C25 H25C 109.5
H25A C25 H25C 109.5
H25B C25 H25C 109.5
N4 C24 C27 112.0(4)
N4 C24 C25 108.6(3)
C27 C24 C25 112.3(4)
N4 C24 C26 107.8(3)
C27 C24 C26 108.3(4)
C25 C24 C26 107.5(4)
C34 C29 C30 120.9(4)
C34 C29 N5 118.3(4)
C30 C29 N5 120.7(4)
O2 C28 N8 124.0(4)
O2 C28 N6 119.1(4)
N8 C28 N6 116.1(3)
C24 C27 H27A 109.5
C24 C27 H27B 109.5
H27A C27 H27B 109.5
C24 C27 H27C 109.5
H27A C27 H27C 109.5
H27B C27 H27C 109.5
C31 C30 C29 117.9(5)
C31 C30 C36 120.7(5)
C29 C30 C36 121.4(4)
C32 C31 C30 121.1(5)
C32 C31 H31 119.4
C30 C31 H31 119.4
C31 C32 C33 120.7(5)
C31 C32 H32 119.6
C33 C32 H32 119.6
C32 C33 C34 120.4(5)
C32 C33 H33 119.8
C34 C33 H33 119.8
C29 C34 C33 118.8(4)
C29 C34 C35 121.8(4)
C33 C34 C35 119.4(5)
C34 C35 H35A 109.5
C34 C35 H35B 109.5
H35A C35 H35B 109.5
C34 C35 H35C 109.5
H35A C35 H35C 109.5
H35B C35 H35C 109.5
C30 C36 H36A 109.5
C30 C36 H36B 109.5
H36A C36 H36B 109.5
C30 C36 H36C 109.5
H36A C36 H36C 109.5
H36B C36 H36C 109.5
C42 C37 C38 121.8(4)
C42 C37 N6 117.5(4)
C38 C37 N6 120.7(4)
C37 C38 C39 117.6(5)
C37 C38 C01C 123.6(4)
C39 C38 C01C 118.8(5)
C40 C39 C38 121.0(5)
C40 C39 H39 119.5
C38 C39 H39 119.5
C41 C40 C39 120.4(5)
C41 C40 H40 119.8
C39 C40 H40 119.8
C40 C41 C42 120.7(5)
C40 C41 H41 119.7
C42 C41 H41 119.7
C37 C42 C41 118.5(4)
C37 C42 C43 120.7(4)
C41 C42 C43 120.8(5)
C42 C43 H43A 109.5
C42 C43 H43B 109.5
H43A C43 H43B 109.5
C42 C43 H43C 109.5
H43A C43 H43C 109.5
H43B C43 H43C 109.5
C45 C44 H44A 109.5
C45 C44 H44B 109.5
H44A C44 H44B 109.5
C45 C44 H44C 109.5
H44A C44 H44C 109.5
H44B C44 H44C 109.5
N7 C45 C44 115.2(4)
N7 C45 C46 115.8(4)
C44 C45 C46 109.9(4)
N7 C45 H45 104.9
C44 C45 H45 104.9
C46 C45 H45 104.9
C45 C46 H46A 109.5
C45 C46 H46B 109.5
H46A C46 H46B 109.5
C45 C46 H46C 109.5
H46A C46 H46C 109.5
H46B C46 H46C 109.5
C47 C48 H48A 109.5
C47 C48 H48B 109.5
H48A C48 H48B 109.5
C47 C48 H48C 109.5
H48A C48 H48C 109.5
H48B C48 H48C 109.5
C47 C49 H49A 109.5
C47 C49 H49B 109.5
H49A C49 H49B 109.5
C47 C49 H49C 109.5
H49A C49 H49C 109.5
H49B C49 H49C 109.5
N8 C50 C52 110.9(4)
N8 C50 C51 110.5(4)
C52 C50 C51 108.9(4)
N8 C50 C53 110.2(4)
C52 C50 C53 110.5(4)
C51 C50 C53 105.7(4)
C50 C51 H51A 109.5
C50 C51 H51B 109.5
H51A C51 H51B 109.5
C50 C51 H51C 109.5
H51A C51 H51C 109.5
H51B C51 H51C 109.5
C50 C52 H52A 109.5
C50 C52 H52B 109.5
H52A C52 H52B 109.5
C50 C52 H52C 109.5
H52A C52 H52C 109.5
H52B C52 H52C 109.5
C50 C53 H53A 109.5
C50 C53 H53B 109.5
H53A C53 H53B 109.5
C50 C53 H53C 109.5
H53A C53 H53C 109.5
H53B C53 H53C 109.5
N7 C47 C49 116.3(4)
N7 C47 C48 112.8(4)
C49 C47 C48 110.3(4)
N7 C47 H47 105.5
C49 C47 H47 105.5
C48 C47 H47 105.5

loop_
_geom_bond_atom_site_label_1
_geom_bond_atom_site_label_2
_geom_bond_distance
Ge1 N1 1.848(3)
Ge1 N4 1.860(3)
C1 O1 1.219(5)
C1 N4 1.380(5)
C1 N2 1.407(5)
N1 C2 1.443(5)
N1 B1 1.447(6)
B1 N3 1.431(6)
B1 N2 1.479(6)
Ge2 N5 1.831(3)
Ge2 N8 1.855(3)
C2 C3 1.386(6)
C2 C7 1.409(6)
O2 C28 1.119(5)
N2 C10 1.447(5)
B2 N7 1.428(5)
B2 N5 1.448(6)
B2 N6 1.463(6)
N3 C18 1.479(5)
N3 C21 1.479(5)
C3 C4 1.396(6)
C3 C8 1.501(6)
N4 C24 1.509(5)
C4 C5 1.373(7)
C4 H4 0.9500
N7 C45 1.474(5)
N7 C47 1.479(5)
C7 C6 1.395(6)
C7 C9 1.500(7)
N6 C28 1.445(5)
N6 C37 1.464(5)
C6 C5 1.369(8)
C6 H6 0.9500
N5 C29 1.446(5)
C5 H5 0.9500
N8 C28 1.416(4)
N8 C50 1.509(5)
C8 H8A 0.9800
C8 H8B 0.9800
C8 H8C 0.9800
C9 H9A 0.9800
C9 H9B 0.9800
C9 H9C 0.9800
C18 C20 1.515(6)
C18 C19 1.537(7)
C18 H18 1.0000
C14 C13 1.381(8)
C14 C15 1.401(6)
C14 H14 0.9500
C10 C15 1.392(6)
C10 C11 1.402(6)
C11 C12 1.398(7)
C11 C16 1.499(7)
C13 C12 1.364(8)
C13 H13 0.9500
C15 C17 1.502(7)
C16 H16A 0.9800
C16 H16B 0.9800
C16 H16C 0.9800
C17 H17A 0.9800
C17 H17B 0.9800
C17 H17C 0.9800
C01C C38 1.505(7)
C01C H01A 0.9800
C01C H01B 0.9800
C01C H01C 0.9800
C19 H19A 0.9800
C19 H19B 0.9800
C19 H19C 0.9800
C22 C21 1.522(7)
C22 H22A 0.9800
C22 H22B 0.9800
C22 H22C 0.9800
C21 C23 1.533(7)
C21 H21 1.0000
C20 H20A 0.9800
C20 H20B 0.9800
C20 H20C 0.9800
C12 H12 0.9500
C23 H23A 0.9800
C23 H23B 0.9800
C23 H23C 0.9800
C26 C24 1.530(6)
C26 H26A 0.9800
C26 H26B 0.9800
C26 H26C 0.9800
C25 C24 1.527(7)
C25 H25A 0.9800
C25 H25B 0.9800
C25 H25C 0.9800
C24 C27 1.520(6)
C29 C34 1.388(6)
C29 C30 1.410(6)
C27 H27A 0.9800
C27 H27B 0.9800
C27 H27C 0.9800
C30 C31 1.388(7)
C30 C36 1.508(7)
C31 C32 1.369(8)
C31 H31 0.9500
C32 C33 1.370(7)
C32 H32 0.9500
C33 C34 1.396(6)
C33 H33 0.9500
C34 C35 1.512(6)
C35 H35A 0.9800
C35 H35B 0.9800
C35 H35C 0.9800
C36 H36A 0.9800
C36 H36B 0.9800
C36 H36C 0.9800
C37 C42 1.381(6)
C37 C38 1.396(6)
C38 C39 1.400(7)
C39 C40 1.370(8)
C39 H39 0.9500
C40 C41 1.368(7)
C40 H40 0.9500
C41 C42 1.394(7)
C41 H41 0.9500
C42 C43 1.504(7)
C43 H43A 0.9800
C43 H43B 0.9800
C43 H43C 0.9800
C44 C45 1.527(7)
C44 H44A 0.9800
C44 H44B 0.9800
C44 H44C 0.9800
C45 C46 1.529(7)
C45 H45 1.0000
C46 H46A 0.9800
C46 H46B 0.9800
C46 H46C 0.9800
C48 C47 1.540(6)
C48 H48A 0.9800
C48 H48B 0.9800
C48 H48C 0.9800
C49 C47 1.521(6)
C49 H49A 0.9800
C49 H49B 0.9800
C49 H49C 0.9800
C50 C52 1.514(7)
C50 C51 1.516(7)
C50 C53 1.540(7)
C51 H51A 0.9800
C51 H51B 0.9800
C51 H51C 0.9800
C52 H52A 0.9800
C52 H52B 0.9800
C52 H52C 0.9800
C53 H53A 0.9800
C53 H53B 0.9800
C53 H53C 0.9800
C47 H47 1.0000
